data_2004904
loop_
_publ_author_name
'Fun, H.-K.'
'Sivakumar, K.'
'Tian, Y.-P.'
'Duan, C.-Y.'
'Lu, Z.-L.'
'You, X.-Z.'

_publ_section_title
;
 Bis[methyl
 <i>N</i>^{\b^}-(4-methoxyphenylmethylene)dithiocarbazato]nickel(II)
;
_journal_issue 5
_journal_name_full 'Acta Crystallographica Section C'
_journal_page_first 1143
_journal_page_last 1145
_journal_paper_doi 10.1107/S0108270195015290
_journal_volume 52
_journal_year 1996
_chemical_formula_iupac '[Ni (C10 H11 N2 O S2)2]'
_chemical_formula_sum 'C20 H22 N4 Ni O2 S4'
_chemical_formula_weight 537.37
_chemical_name_systematic
;
Bis(S-methyl-\b-N-(4-methoxyphenyl)methylendithiocarbazide) nickel(II).
;
_space_group_IT_number 2
_symmetry_cell_setting triclinic
_symmetry_space_group_name_Hall '-P 1'
_symmetry_space_group_name_H-M 'P -1'
_audit_creation_method SHELXL
_cell_angle_alpha 89.320(10)
_cell_angle_beta 83.970(10)
_cell_angle_gamma 81.220(10)
_cell_formula_units_Z 2
_cell_length_a 8.6010(10)
_cell_length_b 8.7680(10)
_cell_length_c 15.008(2)
_cell_measurement_reflns_used 25
_cell_measurement_temperature 293(2)
_cell_measurement_theta_max 15
_cell_measurement_theta_min 8
_cell_volume 1112.3(2)
_computing_cell_refinement XSCANS
_computing_data_collection 'XSCANS (Siemens, 1994)'
_computing_data_reduction XSCANS
_computing_molecular_graphics 'SHELXTL/PC (Sheldrick, 1990)'
_computing_publication_material SHELXL93
_computing_structure_refinement 'SHELXL93 (Sheldrick, 1993)'
_computing_structure_solution 'SHELXS86 (Sheldrick, 1985)'
_diffrn_ambient_temperature 293(2)
_diffrn_measurement_device 'Siemens P4 diffractometer'
_diffrn_measurement_method '\q/2\q scans'
_diffrn_radiation_monochromator graphite
_diffrn_radiation_source 'fine-focus sealed tube'
_diffrn_radiation_type MoK\a
_diffrn_radiation_wavelength 0.71073
_diffrn_reflns_av_R_equivalents 0.0173
_diffrn_reflns_av_sigmaI/netI 0.0280
_diffrn_reflns_limit_h_max 11
_diffrn_reflns_limit_h_min -9
_diffrn_reflns_limit_k_max 11
_diffrn_reflns_limit_k_min -11
_diffrn_reflns_limit_l_max 19
_diffrn_reflns_limit_l_min -19
_diffrn_reflns_number 6125
_diffrn_reflns_theta_max 27.50
_diffrn_reflns_theta_min 1.36
_diffrn_standards_decay_% <3
_diffrn_standards_interval_count 97
_diffrn_standards_number 3
_exptl_absorpt_coefficient_mu 1.274
_exptl_absorpt_correction_T_max 1.000
_exptl_absorpt_correction_T_min 0.839
_exptl_absorpt_correction_type 'empirical, \y scans (XSCANS; Siemens, 1994)'
_exptl_crystal_colour black
_exptl_crystal_density_diffrn 1.604
_exptl_crystal_description prism
_exptl_crystal_F_000 556
_exptl_crystal_size_max 0.50
_exptl_crystal_size_mid 0.34
_exptl_crystal_size_min 0.24
_refine_diff_density_max 0.62
_refine_diff_density_min -0.67
_refine_ls_extinction_method none
_refine_ls_goodness_of_fit_all 1.063
_refine_ls_goodness_of_fit_obs 1.109
_refine_ls_hydrogen_treatment refall
_refine_ls_matrix_type full
_refine_ls_number_parameters 371
_refine_ls_number_reflns 5098
_refine_ls_number_restraints 0
_refine_ls_restrained_S_all 1.073
_refine_ls_restrained_S_obs 1.109
_refine_ls_R_factor_all 0.0367
_refine_ls_R_factor_obs 0.0328
_refine_ls_shift/esd_max 0.000
_refine_ls_shift/esd_mean 0.000
_refine_ls_structure_factor_coef Fsqd
_refine_ls_weighting_details 'w = 1/[\s^2^(Fo^2^)+(0.0609P)^2^+0.1379P] where P=(Fo^2^+2Fc^2^)/3'
_refine_ls_weighting_scheme calc
_refine_ls_wR_factor_all 0.0942
_refine_ls_wR_factor_obs 0.0914
_reflns_number_observed 4536
_reflns_number_total 5099
_reflns_observed_criterion >2sigma(I)
_cod_data_source_file mu1220.cif
_cod_data_source_block t2
_cod_depositor_comments
;
The following automatic conversions were performed:
'_symmetry_cell_setting' value 'Triclinic' changed to 'triclinic'
according to '/home/saulius/struct/CIF-dictionaries/cif_core.dic'
dictionary named 'cif_core.dic' version 2.4.1 from 2010-06-29.

Automatic conversion script
Id: cif_fix_enum 1527 2010-12-29 10:47:43Z saulius 

The following automatic conversions were performed:

'_symmetry_cell_setting' value 'Triclinic' changed to 'triclinic'
according to /home/saulius/struct/CIF-dictionaries/cif_core.dic
dictionary named 'cif_core.dic' version 2.4.1 from 2010-06-29.

Automatic conversion script
Id: cif_fix_values 1715 2011-07-08 13:25:40Z adriana 

The following automatic conversions were performed:

'_refine_ls_weighting_scheme' value 'calc w =
1/[\s^2^(Fo^2^)+(0.0609P)^2^+0.1379P] where P=(Fo^2^+2Fc^2^)/3' was
changed to 'calc'. New tag '_refine_ls_weighting_details' was
created. The value of the new tag was set to 'w =
1/[\s^2^(Fo^2^)+(0.0609P)^2^+0.1379P] where P=(Fo^2^+2Fc^2^)/3'.

Automatic conversion script
Id: cif_fix_values 3143 2015-03-26 13:38:13Z robertas 
;
_cod_database_code 2004904

loop_
_symmetry_equiv_pos_as_xyz
'x, y, z'
'-x, -y, -z'

loop_
_atom_site_aniso_label
_atom_site_aniso_U_11
_atom_site_aniso_U_22
_atom_site_aniso_U_33
_atom_site_aniso_U_12
_atom_site_aniso_U_13
_atom_site_aniso_U_23
Ni1 0.0232(2) 0.0183(2) 0.01211(15) -0.00664(12) -0.00402(11) 0.00631(11)
S1A 0.0447(3) 0.0279(2) 0.0161(2) -0.0190(2) -0.0119(2) 0.0104(2)
S2A 0.0432(3) 0.0274(2) 0.0182(2) -0.0199(2) -0.0103(2) 0.0087(2)
O1A 0.0403(8) 0.0359(7) 0.0157(6) -0.0178(6) -0.0092(6) 0.0082(5)
N1A 0.0276(7) 0.0207(7) 0.0172(7) -0.0102(6) -0.0056(6) 0.0073(5)
N2A 0.0243(7) 0.0195(7) 0.0171(7) -0.0067(6) -0.0044(6) 0.0050(5)
C1A 0.0262(8) 0.0216(8) 0.0157(8) -0.0074(7) -0.0021(7) 0.0062(6)
C2A 0.0314(9) 0.0206(8) 0.0163(8) -0.0103(7) -0.0051(7) 0.0067(6)
C3A 0.0267(8) 0.0217(8) 0.0138(8) -0.0073(7) -0.0054(6) 0.0044(6)
C4A 0.0317(9) 0.0232(8) 0.0172(8) -0.0112(7) -0.0048(7) 0.0043(6)
C5A 0.0328(9) 0.0266(9) 0.0185(8) -0.0154(8) -0.0055(7) 0.0020(7)
C6A 0.0259(8) 0.0263(9) 0.0127(7) -0.0051(7) -0.0041(6) 0.0045(6)
C7A 0.0352(10) 0.0258(9) 0.0178(8) -0.0136(8) -0.0064(7) 0.0084(7)
C8A 0.0344(10) 0.0277(9) 0.0168(8) -0.0147(8) -0.0078(7) 0.0064(7)
C9A 0.0426(12) 0.0398(12) 0.0179(9) -0.0169(9) -0.0080(8) 0.0127(8)
C10A 0.0454(12) 0.0308(10) 0.0216(9) -0.0193(9) -0.0102(8) 0.0132(8)
Ni2 0.0229(2) 0.0199(2) 0.0127(2) -0.00761(12) -0.00510(11) 0.00594(11)
S1B 0.0427(3) 0.0331(3) 0.0184(2) -0.0229(2) -0.0131(2) 0.0126(2)
S2B 0.0403(3) 0.0288(2) 0.0190(2) -0.0170(2) -0.0128(2) 0.0078(2)
O1B 0.0514(9) 0.0272(7) 0.0233(7) -0.0198(6) -0.0132(6) 0.0120(6)
N1B 0.0286(8) 0.0241(7) 0.0135(6) -0.0086(6) -0.0073(6) 0.0051(5)
N2B 0.0234(7) 0.0227(7) 0.0155(7) -0.0065(6) -0.0054(6) 0.0037(5)
C1B 0.0260(8) 0.0232(8) 0.0148(7) -0.0063(7) -0.0059(6) 0.0059(6)
C2B 0.0315(9) 0.0252(9) 0.0156(8) -0.0097(7) -0.0089(7) 0.0062(7)
C3B 0.0276(9) 0.0227(8) 0.0180(8) -0.0094(7) -0.0053(7) 0.0066(7)
C4B 0.0495(12) 0.0318(10) 0.0210(9) -0.0201(9) -0.0170(9) 0.0090(8)
C5B 0.0610(14) 0.0268(10) 0.0250(10) -0.0261(10) -0.0189(9) 0.0084(8)
C6B 0.0313(9) 0.0235(9) 0.0189(8) -0.0095(7) -0.0046(7) 0.0079(7)
C7B 0.0346(10) 0.0261(9) 0.0162(8) -0.0098(7) -0.0061(7) 0.0043(7)
C8B 0.0370(10) 0.0223(8) 0.0176(8) -0.0124(7) -0.0057(7) 0.0037(7)
C9B 0.0445(12) 0.0298(10) 0.0203(9) -0.0123(9) -0.0093(8) 0.0107(8)
C10B 0.0409(11) 0.0291(10) 0.0180(9) -0.0118(8) -0.0091(8) 0.0071(7)

loop_
_atom_site_label
_atom_site_occupancy
_atom_site_fract_x
_atom_site_fract_y
_atom_site_fract_z
_atom_site_U_iso_or_equiv
_atom_site_thermal_displace_type
_atom_site_calc_flag
_atom_site_refinement_flags
_atom_site_type_symbol
Ni1 1 .5000 .5000 1.0000 .01737(9) Uani d S Ni
S1A 1 .62483(6) .68625(6) 1.03290(3) .02764(12) Uani d . S
S2A 1 .70250(6) .94673(6) .92248(3) .02764(12) Uani d . S
O1A 1 .3417(2) .6963(2) .45898(9) .0290(3) Uani d . O
N1A 1 .5527(2) .7322(2) .86438(10) .0210(3) Uani d . N
N2A 1 .4895(2) .5951(2) .88333(10) .0198(3) Uani d . N
C1A 1 .6165(2) .7787(2) .93081(11) .0208(3) Uani d . C
C2A 1 .4292(2) .5420(2) .81602(12) .0220(4) Uani d . C
C3A 1 .4167(2) .5949(2) .72485(11) .0202(3) Uani d . C
C4A 1 .3274(2) .5120(2) .67517(12) .0232(4) Uani d . C
C5A 1 .3045(2) .5474(2) .58727(12) .0246(4) Uani d . C
C6A 1 .3715(2) .6691(2) .54539(11) .0214(3) Uani d . C
C7A 1 .4611(2) .7523(2) .59276(12) .0252(4) Uani d . C
C8A 1 .4833(2) .7164(2) .68139(12) .0250(4) Uani d . C
C9A 1 .4133(3) .8158(3) .41223(13) .0320(4) Uani d . C
C10A 1 .6657(3) 1.0141(3) .81181(14) .0308(4) Uani d . C
Ni2 1 .0000 .0000 .5000 .01786(9) Uani d S Ni
S1B 1 -0.15059(6) -0.12891(6) .43276(3) .02901(12) Uani d . S
S2B 1 -0.22848(6) -0.10309(6) .24716(3) .02747(12) Uani d . S
O1B 1 .1301(2) .7181(2) .12956(9) .0320(3) Uani d . O
N1B 1 -.0547(2) .0795(2) .31594(10) .0213(3) Uani d . N
N2B 1 .0096(2) .1227(2) .39256(10) .0200(3) Uani d . N
C1B 1 -0.1318(2) -.0343(2) .33121(11) .0208(3) Uani d . C
C2B 1 .0670(2) .2523(2) .38407(12) .0231(4) Uani d . C
C3B 1 .0777(2) .3618(2) .31125(12) .0220(4) Uani d . C
C4B 1 .1351(3) .4963(2) .33309(13) .0318(4) Uani d . C
C5B 1 .1498(3) .6130(2) .27214(14) .0346(5) Uani d . C
C6B 1 .1099(2) .5974(2) .18534(12) .0239(4) Uani d . C
C7B 1 .0532(2) .4654(2) .16171(12) .0248(4) Uani d . C
C8B 1 .0371(2) .3486(2) .22373(12) .0246(4) Uani d . C
C9B 1 .0856(3) .7101(2) .04083(13) .0305(4) Uani d . C
C10B 1 -0.1881(3) .0251(2) .15629(13) .0283(4) Uani d . C
H2A 1 .391(3) .451(3) .8300(14) .019(5) Uiso d . H
H4A 1 .280(3) .427(3) .7055(14) .021(5) Uiso d . H
H5A 1 .250(3) .489(3) .5556(16) .028(6) Uiso d . H
H7A 1 .509(3) .838(3) .5638(17) .039(7) Uiso d . H
H8A 1 .540(3) .778(3) .7098(16) .030(6) Uiso d . H
H9A 1 .373(3) .919(3) .4397(17) .034(6) Uiso d . H
H9B 1 .527(3) .800(2) .4124(14) .023(5) Uiso d . H
H9C 1 .380(3) .813(3) .349(2) .049(8) Uiso d . H
H10A 1 .553(4) 1.015(3) .8033(19) .050(8) Uiso d . H
H10B 1 .691(3) 1.122(4) .801(2) .052(8) Uiso d . H
H10C 1 .719(3) .944(3) .7669(19) .045(7) Uiso d . H
H2B 1 .111(3) .274(3) .4351(17) .034(6) Uiso d . H
H4B 1 .167(3) .509(3) .3935(17) .033(6) Uiso d . H
H5B 1 .179(3) .691(3) .2856(18) .042(7) Uiso d . H
H7B 1 .022(3) .460(3) .1005(16) .027(6) Uiso d . H
H8B 1 -.003(3) .262(3) .2028(16) .028(6) Uiso d . H
H9D 1 -.031(3) .711(3) .0392(16) .031(6) Uiso d . H
H9E 1 .146(3) .619(3) .0067(16) .030(6) Uiso d . H
H9F 1 .111(3) .803(3) .013(2) .051(8) Uiso d . H
H10D 1 -0.222(3) .127(3) .1779(17) .036(6) Uiso d . H
H10E 1 -0.246(3) .000(3) .1049(19) .046(7) Uiso d . H
H10F 1 -.077(3) .018(3) .1393(17) .038(7) Uiso d . H

loop_
_atom_type_symbol
_atom_type_description
_atom_type_scat_dispersion_real
_atom_type_scat_dispersion_imag
_atom_type_scat_source
C C 0.0033 0.0016 'International Tables Vol C Tables 4.2.6.8 and 6.1.1.4'
H H 0.0000 0.0000 'International Tables Vol C Tables 4.2.6.8 and 6.1.1.4'
N N 0.0061 0.0033 'International Tables Vol C Tables 4.2.6.8 and 6.1.1.4'
O O 0.0106 0.0060 'International Tables Vol C Tables 4.2.6.8 and 6.1.1.4'
S S 0.1246 0.1234 'International Tables Vol C Tables 4.2.6.8 and 6.1.1.4'
Ni Ni 0.3393 1.1124 'International Tables Vol C Tables 4.2.6.8 and 6.1.1.4'

loop_
_geom_angle_atom_site_label_1
_geom_angle_atom_site_label_2
_geom_angle_atom_site_label_3
_geom_angle_site_symmetry_3
_geom_angle
N2A Ni1 S1A . 86.15(5)
N2A Ni1 S1A 2_667 93.85(5)
C1A S1A Ni1 . 96.16(6)
C1A S2A C10A . 102.60(9)
C6A O1A C9A . 117.49(15)
C1A N1A N2A . 112.52(14)
C2A N2A N1A . 113.87(14)
C2A N2A Ni1 . 125.71(12)
N1A N2A Ni1 . 120.41(11)
N1A C1A S1A . 124.74(14)
N1A C1A S2A . 120.52(13)
S1A C1A S2A . 114.74(10)
N2A C2A C3A . 132.7(2)
C4A C3A C8A . 117.5(2)
C4A C3A C2A . 114.6(2)
C8A C3A C2A . 127.9(2)
C5A C4A C3A . 121.9(2)
C4A C5A C6A . 119.7(2)
O1A C6A C7A . 124.9(2)
O1A C6A C5A . 115.5(2)
C7A C6A C5A . 119.6(2)
C8A C7A C6A . 120.5(2)
C7A C8A C3A . 120.9(2)
N2B Ni2 S1B 2_556 94.08(5)
N2B Ni2 S1B . 85.92(5)
C1B S1B Ni2 . 96.10(6)
C1B S2B C10B . 101.89(9)
C6B O1B C9B . 117.68(15)
C1B N1B N2B . 112.16(14)
C2B N2B N1B . 114.02(14)
C2B N2B Ni2 . 125.27(12)
N1B N2B Ni2 . 120.64(11)
N1B C1B S1B . 124.57(14)
N1B C1B S2B . 120.37(13)
S1B C1B S2B . 115.06(10)
N2B C2B C3B . 132.9(2)
C4B C3B C8B . 117.5(2)
C4B C3B C2B . 114.5(2)
C8B C3B C2B . 127.9(2)
C5B C4B C3B . 121.9(2)
C4B C5B C6B . 119.8(2)
O1B C6B C7B . 124.8(2)
O1B C6B C5B . 115.5(2)
C7B C6B C5B . 119.6(2)
C6B C7B C8B . 120.4(2)
C7B C8B C3B . 120.8(2)

loop_
_geom_bond_atom_site_label_1
_geom_bond_atom_site_label_2
_geom_bond_distance
Ni1 N2A 1.9351(15)
Ni1 S1A 2.1746(5)
S1A C1A 1.728(2)
S2A C1A 1.744(2)
S2A C10A 1.800(2)
O1A C6A 1.359(2)
O1A C9A 1.434(2)
N1A C1A 1.286(2)
N1A N2A 1.407(2)
N2A C2A 1.304(2)
C2A C3A 1.449(2)
C3A C4A 1.406(2)
C3A C8A 1.407(2)
C4A C5A 1.379(2)
C5A C6A 1.401(2)
C6A C7A 1.389(3)
C7A C8A 1.389(2)
Ni2 N2B 1.9291(15)
Ni2 S1B 2.1731(5)
S1B C1B 1.731(2)
S2B C1B 1.743(2)
S2B C10B 1.796(2)
O1B C6B 1.362(2)
O1B C9B 1.429(2)
N1B C1B 1.286(2)
N1B N2B 1.406(2)
N2B C2B 1.306(2)
C2B C3B 1.451(2)
C3B C4B 1.401(3)
C3B C8B 1.405(2)
C4B C5B 1.376(3)
C5B C6B 1.395(3)
C6B C7B 1.386(3)
C7B C8B 1.389(2)
